data_2222200
loop_
_publ_author_name
'Zhang, Chao-Yan'
'Gao, Qian'
'Cui, Yue'
'Xie, Ya-Bo'

_publ_section_title
;
 2,2'-[<i>o</i>-Phenylenebis(methylenethio)]bis(pyridine
 <i>N</i>-oxide)
;
_journal_coeditor_code AT2798
_journal_issue 7
_journal_name_full 'Acta Crystallographica Section E'
_journal_page_first o1482
_journal_paper_doi 10.1107/S160053680902073X
_journal_volume 65
_journal_year 2009
_chemical_formula_moiety 'C18 H16 N2 O2 S2'
_chemical_formula_sum 'C18 H16 N2 O2 S2'
_chemical_formula_weight 356.47
_chemical_name_systematic
;
2,2'-[<i>o</i>-Phenylenebis(methylenethio)]bis(pyridine <i>N</i>-oxide)
;
_space_group_IT_number 14
_symmetry_cell_setting monoclinic
_symmetry_space_group_name_Hall '-P 2yn'
_symmetry_space_group_name_H-M 'P 1 21/n 1'
_atom_sites_solution_hydrogens geom
_atom_sites_solution_primary direct
_atom_sites_solution_secondary difmap
_audit_creation_method SHELXL-97
_cell_angle_alpha 90.00
_cell_angle_beta 105.20(3)
_cell_angle_gamma 90.00
_cell_formula_units_Z 4
_cell_length_a 7.5075(15)
_cell_length_b 17.810(4)
_cell_length_c 12.480(3)
_cell_measurement_reflns_used 9866
_cell_measurement_temperature 293(2)
_cell_measurement_theta_max 27.90
_cell_measurement_theta_min 2.04
_cell_volume 1610.3(7)
_computing_cell_refinement 'SAINT (Bruker, 1998)'
_computing_data_collection 'SMART (Bruker, 1998)'
_computing_data_reduction 'SAINT (Bruker, 1998)'
_computing_molecular_graphics 'SHELXTL (Sheldrick, 2008)'
_computing_publication_material 'SHELXTL (Sheldrick, 2008)'
_computing_structure_refinement 'SHELXL97 (Sheldrick, 2008)'
_computing_structure_solution 'SHELXS97 (Sheldrick, 2008)'
_diffrn_ambient_temperature 293(2)
_diffrn_measured_fraction_theta_full 0.983
_diffrn_measured_fraction_theta_max 0.983
_diffrn_measurement_device_type 'Bruker SMART CCD area-detector'
_diffrn_measurement_method '\w scans'
_diffrn_radiation_monochromator graphite
_diffrn_radiation_source 'fine-focus sealed tube'
_diffrn_radiation_type MoK\a
_diffrn_radiation_wavelength 0.71073
_diffrn_reflns_av_R_equivalents 0.0172
_diffrn_reflns_av_sigmaI/netI 0.0200
_diffrn_reflns_limit_h_max 9
_diffrn_reflns_limit_h_min -8
_diffrn_reflns_limit_k_max 23
_diffrn_reflns_limit_k_min -17
_diffrn_reflns_limit_l_max 16
_diffrn_reflns_limit_l_min -15
_diffrn_reflns_number 9681
_diffrn_reflns_theta_full 27.90
_diffrn_reflns_theta_max 27.90
_diffrn_reflns_theta_min 2.04
_diffrn_standards_decay_% 0
_diffrn_standards_interval_count 0
_diffrn_standards_interval_time 0
_diffrn_standards_number 0
_exptl_absorpt_coefficient_mu 0.344
_exptl_absorpt_correction_type none
_exptl_crystal_colour colourless
_exptl_crystal_density_diffrn 1.470
_exptl_crystal_density_method 'not measured'
_exptl_crystal_description prism
_exptl_crystal_F_000 744
_exptl_crystal_size_max 0.34
_exptl_crystal_size_mid 0.28
_exptl_crystal_size_min 0.16
_refine_diff_density_max 0.245
_refine_diff_density_min -0.198
_refine_ls_extinction_method none
_refine_ls_goodness_of_fit_ref 1.022
_refine_ls_hydrogen_treatment mixed
_refine_ls_matrix_type full
_refine_ls_number_parameters 225
_refine_ls_number_reflns 3782
_refine_ls_number_restraints 0
_refine_ls_restrained_S_all 1.022
_refine_ls_R_factor_all 0.0393
_refine_ls_R_factor_gt 0.0303
_refine_ls_shift/su_max 0.000
_refine_ls_shift/su_mean 0.000
_refine_ls_structure_factor_coef Fsqd
_refine_ls_weighting_details 'calc w=1/[\s^2^(Fo^2^)+(0.0371P)^2^+0.5053P] where P=(Fo^2^+2Fc^2^)/3'
_refine_ls_weighting_scheme calc
_refine_ls_wR_factor_gt 0.0779
_refine_ls_wR_factor_ref 0.0830
_reflns_number_gt 3145
_reflns_number_total 3782
_reflns_threshold_expression >2sigma(I)
_cod_data_source_file at2798.cif
_cod_data_source_block I
_cod_original_sg_symbol_H-M 'P 21/n'
_cod_database_code 2222200
_cod_database_fobs_code 2222200

loop_
_symmetry_equiv_pos_as_xyz
'x, y, z'
'-x+1/2, y+1/2, -z+1/2'
'-x, -y, -z'
'x-1/2, -y-1/2, z-1/2'

loop_
_atom_site_type_symbol
_atom_site_label
_atom_site_fract_x
_atom_site_fract_y
_atom_site_fract_z
_atom_site_U_iso_or_equiv
_atom_site_adp_type
_atom_site_calc_flag
_atom_site_refinement_flags
_atom_site_occupancy
_atom_site_disorder_assembly
_atom_site_disorder_group
S S1 0.17377(5) 0.17901(2) 0.34399(3) 0.03675(11) Uani d . 1 . .
S S2 -0.30419(5) -0.03050(2) -0.04963(3) 0.03289(10) Uani d . 1 . .
C C7 -0.00609(19) 0.04497(8) 0.25080(11) 0.0304(3) Uani d . 1 . .
N N1 -0.47078(17) -0.01887(7) -0.25627(10) 0.0350(3) Uani d . 1 . .
O O1 -0.48428(16) -0.09127(6) -0.24087(9) 0.0458(3) Uani d . 1 . .
C C14 -0.38096(18) 0.02425(8) -0.16810(11) 0.0308(3) Uani d . 1 . .
C C6 0.0423(2) 0.12465(8) 0.22786(12) 0.0335(3) Uani d . 1 . .
C C1 0.0008(2) 0.20710(8) 0.40531(11) 0.0324(3) Uani d . 1 . .
C C12 -0.11785(18) 0.00251(8) 0.16387(11) 0.0301(3) Uani d . 1 . .
C C15 -0.3632(2) 0.10057(9) -0.18273(13) 0.0397(3) Uani d . 1 . .
H H15A -0.3009 0.1304 -0.1235 0.048 Uiso calc R 1 . .
N N2 0.06622(19) 0.25129(7) 0.49662(10) 0.0402(3) Uani d . 1 . .
C C2 -0.1847(2) 0.18976(9) 0.37257(13) 0.0388(3) Uani d . 1 . .
H H2A -0.2299 0.1592 0.3111 0.047 Uiso calc R 1 . .
C C11 -0.1519(2) -0.07213(9) 0.18381(13) 0.0421(4) Uani d . 1 . .
H H11A -0.2260 -0.1007 0.1270 0.051 Uiso calc R 1 . .
C C13 -0.19734(19) 0.03928(8) 0.05228(11) 0.0318(3) Uani d . 1 . .
H H13A -0.0999 0.0646 0.0285 0.038 Uiso calc R 1 . .
H H13B -0.2883 0.0765 0.0587 0.038 Uiso calc R 1 . .
O O2 0.24350(18) 0.26652(7) 0.52668(10) 0.0570(3) Uani d . 1 . .
C C8 0.0643(2) 0.01115(9) 0.35310(12) 0.0402(3) Uani d . 1 . .
H H8A 0.1367 0.0392 0.4112 0.048 Uiso calc R 1 . .
C C9 0.0293(3) -0.06342(10) 0.37091(14) 0.0500(4) Uani d . 1 . .
H H9A 0.0787 -0.0852 0.4401 0.060 Uiso calc R 1 . .
C C18 -0.5444(2) 0.01241(10) -0.35676(13) 0.0456(4) Uani d . 1 . .
H H18A -0.6060 -0.0178 -0.4157 0.055 Uiso calc R 1 . .
C C5 -0.0505(3) 0.27874(9) 0.55340(14) 0.0536(5) Uani d . 1 . .
H H5A -0.0048 0.3091 0.6151 0.064 Uiso calc R 1 . .
C C3 -0.3033(3) 0.21749(10) 0.43040(16) 0.0511(4) Uani d . 1 . .
H H3A -0.4284 0.2060 0.4084 0.061 Uiso calc R 1 . .
C C17 -0.5296(3) 0.08746(11) -0.37289(14) 0.0527(4) Uani d . 1 . .
H H17A -0.5807 0.1085 -0.4424 0.063 Uiso calc R 1 . .
C C16 -0.4379(3) 0.13227(10) -0.28521(14) 0.0507(4) Uani d . 1 . .
H H16A -0.4269 0.1836 -0.2955 0.061 Uiso calc R 1 . .
C C10 -0.0783(3) -0.10491(10) 0.28622(14) 0.0512(4) Uani d . 1 . .
H H10A -0.1019 -0.1552 0.2975 0.061 Uiso calc R 1 . .
C C4 -0.2338(3) 0.26248(10) 0.52122(17) 0.0584(5) Uani d . 1 . .
H H4A -0.3125 0.2819 0.5608 0.070 Uiso calc R 1 . .
H H6A 0.125(2) 0.1237(9) 0.1798(14) 0.042(4) Uiso d . 1 . .
H H6B -0.062(2) 0.1528(10) 0.1903(14) 0.043(4) Uiso d . 1 . .

loop_
_atom_site_aniso_label
_atom_site_aniso_U_11
_atom_site_aniso_U_22
_atom_site_aniso_U_33
_atom_site_aniso_U_12
_atom_site_aniso_U_13
_atom_site_aniso_U_23
S1 0.03174(19) 0.0384(2) 0.0364(2) -0.00423(14) 0.00247(14) -0.00293(15)
S2 0.03698(19) 0.03129(19) 0.02808(18) 0.00011(14) 0.00442(14) -0.00330(13)
C7 0.0319(7) 0.0324(7) 0.0271(7) 0.0032(5) 0.0081(5) -0.0001(5)
N1 0.0348(6) 0.0363(7) 0.0308(6) -0.0028(5) 0.0034(5) -0.0047(5)
O1 0.0547(7) 0.0324(6) 0.0443(6) -0.0074(5) 0.0022(5) -0.0070(5)
C14 0.0285(7) 0.0351(7) 0.0271(7) -0.0009(5) 0.0044(5) -0.0038(5)
C6 0.0403(8) 0.0321(7) 0.0267(7) 0.0001(6) 0.0064(6) -0.0010(5)
C1 0.0395(8) 0.0268(7) 0.0277(7) -0.0026(6) 0.0033(6) -0.0006(5)
C12 0.0308(7) 0.0320(7) 0.0276(7) 0.0021(5) 0.0078(5) -0.0003(5)
C15 0.0450(9) 0.0357(8) 0.0354(8) -0.0046(6) 0.0054(6) -0.0039(6)
N2 0.0555(8) 0.0280(6) 0.0312(6) -0.0053(6) 0.0009(6) -0.0017(5)
C2 0.0385(8) 0.0371(8) 0.0390(8) -0.0029(6) 0.0069(6) -0.0036(6)
C11 0.0507(9) 0.0357(8) 0.0365(8) -0.0049(7) 0.0053(7) 0.0004(6)
C13 0.0333(7) 0.0323(7) 0.0271(7) -0.0009(5) 0.0031(5) -0.0019(5)
O2 0.0580(8) 0.0494(7) 0.0497(7) -0.0150(6) -0.0107(6) -0.0095(6)
C8 0.0462(9) 0.0415(8) 0.0283(7) 0.0008(7) 0.0015(6) 0.0019(6)
C9 0.0655(11) 0.0444(9) 0.0351(9) 0.0038(8) 0.0046(8) 0.0130(7)
C18 0.0472(9) 0.0530(10) 0.0289(8) -0.0032(8) -0.0037(6) -0.0035(7)
C5 0.0920(15) 0.0324(8) 0.0374(9) 0.0016(9) 0.0186(9) -0.0065(7)
C3 0.0484(10) 0.0446(9) 0.0644(12) 0.0024(8) 0.0223(9) 0.0019(8)
C17 0.0617(11) 0.0541(11) 0.0348(9) -0.0003(9) -0.0004(7) 0.0086(7)
C16 0.0653(11) 0.0380(9) 0.0447(10) -0.0039(8) 0.0071(8) 0.0055(7)
C10 0.0695(12) 0.0348(8) 0.0467(10) -0.0019(8) 0.0104(8) 0.0093(7)
C4 0.0828(14) 0.0410(10) 0.0630(12) 0.0088(9) 0.0398(11) -0.0010(8)

loop_
_atom_type_symbol
_atom_type_description
_atom_type_scat_dispersion_real
_atom_type_scat_dispersion_imag
_atom_type_scat_source
C C 0.0033 0.0016 'International Tables Vol C Tables 4.2.6.8 and 6.1.1.4'
H H 0.0000 0.0000 'International Tables Vol C Tables 4.2.6.8 and 6.1.1.4'
N N 0.0061 0.0033 'International Tables Vol C Tables 4.2.6.8 and 6.1.1.4'
O O 0.0106 0.0060 'International Tables Vol C Tables 4.2.6.8 and 6.1.1.4'
S S 0.1246 0.1234 'International Tables Vol C Tables 4.2.6.8 and 6.1.1.4'

loop_
_geom_angle_atom_site_label_1
_geom_angle_atom_site_label_2
_geom_angle_atom_site_label_3
_geom_angle_site_symmetry_1
_geom_angle_site_symmetry_3
_geom_angle
_geom_angle_publ_flag
C1 S1 C6 . . 101.12(7) ?
C14 S2 C13 . . 101.52(7) ?
C8 C7 C12 . . 118.93(13) ?
C8 C7 C6 . . 122.05(13) ?
C12 C7 C6 . . 118.93(12) ?
O1 N1 C18 . . 120.85(12) ?
O1 N1 C14 . . 118.39(12) ?
C18 N1 C14 . . 120.76(13) ?
N1 C14 C15 . . 119.39(13) ?
N1 C14 S2 . . 110.69(10) ?
C15 C14 S2 . . 129.92(11) ?
C7 C6 S1 . . 117.35(10) ?
C7 C6 H6A . . 109.0(10) ?
S1 C6 H6A . . 101.6(10) ?
C7 C6 H6B . . 112.7(10) ?
S1 C6 H6B . . 108.7(10) ?
H6A C6 H6B . . 106.4(14) ?
N2 C1 C2 . . 119.34(14) ?
N2 C1 S1 . . 112.67(11) ?
C2 C1 S1 . . 127.99(12) ?
C11 C12 C7 . . 118.52(13) ?
C11 C12 C13 . . 122.19(13) ?
C7 C12 C13 . . 119.29(12) ?
C16 C15 C14 . . 119.74(14) ?
C16 C15 H15A . . 120.1 ?
C14 C15 H15A . . 120.1 ?
O2 N2 C5 . . 121.49(14) ?
O2 N2 C1 . . 118.23(13) ?
C5 N2 C1 . . 120.27(14) ?
C3 C2 C1 . . 120.38(15) ?
C3 C2 H2A . . 119.8 ?
C1 C2 H2A . . 119.8 ?
C10 C11 C12 . . 121.50(15) ?
C10 C11 H11A . . 119.3 ?
C12 C11 H11A . . 119.3 ?
C12 C13 S2 . . 110.19(10) ?
C12 C13 H13A . . 109.6 ?
S2 C13 H13A . . 109.6 ?
C12 C13 H13B . . 109.6 ?
S2 C13 H13B . . 109.6 ?
H13A C13 H13B . . 108.1 ?
C9 C8 C7 . . 121.54(14) ?
C9 C8 H8A . . 119.2 ?
C7 C8 H8A . . 119.2 ?
C10 C9 C8 . . 119.57(15) ?
C10 C9 H9A . . 120.2 ?
C8 C9 H9A . . 120.2 ?
N1 C18 C17 . . 120.86(15) ?
N1 C18 H18A . . 119.6 ?
C17 C18 H18A . . 119.6 ?
N2 C5 C4 . . 120.81(16) ?
N2 C5 H5A . . 119.6 ?
C4 C5 H5A . . 119.6 ?
C4 C3 C2 . . 118.96(17) ?
C4 C3 H3A . . 120.5 ?
C2 C3 H3A . . 120.5 ?
C18 C17 C16 . . 119.52(16) ?
C18 C17 H17A . . 120.2 ?
C16 C17 H17A . . 120.2 ?
C15 C16 C17 . . 119.72(16) ?
C15 C16 H16A . . 120.1 ?
C17 C16 H16A . . 120.1 ?
C9 C10 C11 . . 119.92(15) ?
C9 C10 H10A . . 120.0 ?
C11 C10 H10A . . 120.0 ?
C5 C4 C3 . . 120.23(17) ?
C5 C4 H4A . . 119.9 ?
C3 C4 H4A . . 119.9 ?

loop_
_geom_bond_atom_site_label_1
_geom_bond_atom_site_label_2
_geom_bond_site_symmetry_2
_geom_bond_distance
_geom_bond_publ_flag
S1 C1 . 1.7442(15) ?
S1 C6 . 1.8061(15) ?
S2 C14 . 1.7384(15) ?
S2 C13 . 1.8084(14) ?
C7 C8 . 1.385(2) ?
C7 C12 . 1.4055(19) ?
C7 C6 . 1.511(2) ?
N1 O1 . 1.3116(16) ?
N1 C18 . 1.351(2) ?
N1 C14 . 1.3660(17) ?
C14 C15 . 1.383(2) ?
C6 H6A . 0.971(17) ?
C6 H6B . 0.942(18) ?
C1 N2 . 1.3658(18) ?
C1 C2 . 1.380(2) ?
C12 C11 . 1.389(2) ?
C12 C13 . 1.5128(19) ?
C15 C16 . 1.376(2) ?
C15 H15A . 0.9300 ?
N2 O2 . 1.3130(18) ?
N2 C5 . 1.355(2) ?
C2 C3 . 1.376(2) ?
C2 H2A . 0.9300 ?
C11 C10 . 1.382(2) ?
C11 H11A . 0.9300 ?
C13 H13A . 0.9700 ?
C13 H13B . 0.9700 ?
C8 C9 . 1.383(2) ?
C8 H8A . 0.9300 ?
C9 C10 . 1.367(2) ?
C9 H9A . 0.9300 ?
C18 C17 . 1.361(3) ?
C18 H18A . 0.9300 ?
C5 C4 . 1.360(3) ?
C5 H5A . 0.9300 ?
C3 C4 . 1.374(3) ?
C3 H3A . 0.9300 ?
C17 C16 . 1.383(2) ?
C17 H17A . 0.9300 ?
C16 H16A . 0.9300 ?
C10 H10A . 0.9300 ?
C4 H4A . 0.9300 ?

loop_
_geom_hbond_atom_site_label_D
_geom_hbond_atom_site_label_H
_geom_hbond_atom_site_label_A
_geom_hbond_site_symmetry_A
_geom_hbond_distance_DH
_geom_hbond_distance_HA
_geom_hbond_distance_DA
_geom_hbond_angle_DHA
_geom_hbond_publ_flag
C2 H2A O1 3_455 0.9300 2.4200 3.133(2) 134.00 yes
C5 H5A O1 2_455 0.9300 2.3800 3.253(2) 155.00 yes
C8 H8A S1 . 0.9300 2.6700 3.1105(18) 110.00 yes
C11 H11A S2 . 0.9300 2.4700 2.9322(18) 111.00 yes
C15 H15A O2 4_565 0.9300 2.5800 3.461(2) 158.00 yes
C9 H9A Cg2 3_556 0.93 2.90 3.645(2) 138 yes

loop_
_geom_torsion_atom_site_label_1
_geom_torsion_atom_site_label_2
_geom_torsion_atom_site_label_3
_geom_torsion_atom_site_label_4
_geom_torsion_site_symmetry_1
_geom_torsion_site_symmetry_2
_geom_torsion_site_symmetry_3
_geom_torsion_site_symmetry_4
_geom_torsion
_geom_torsion_publ_flag
O1 N1 C14 C15 . . . . 179.24(13) ?
C18 N1 C14 C15 . . . . -1.0(2) ?
O1 N1 C14 S2 . . . . -0.70(16) ?
C18 N1 C14 S2 . . . . 179.09(12) ?
C13 S2 C14 N1 . . . . -178.90(10) ?
C13 S2 C14 C15 . . . . 1.17(16) ?
C8 C7 C6 S1 . . . . -7.41(19) ?
C12 C7 C6 S1 . . . . 176.13(10) ?
C1 S1 C6 C7 . . . . -80.37(12) ?
C6 S1 C1 N2 . . . . -178.97(10) ?
C6 S1 C1 C2 . . . . 1.27(15) ?
C8 C7 C12 C11 . . . . -0.6(2) ?
C6 C7 C12 C11 . . . . 175.95(13) ?
C8 C7 C12 C13 . . . . 179.20(13) ?
C6 C7 C12 C13 . . . . -4.23(19) ?
N1 C14 C15 C16 . . . . 0.8(2) ?
S2 C14 C15 C16 . . . . -179.24(13) ?
C2 C1 N2 O2 . . . . 179.46(13) ?
S1 C1 N2 O2 . . . . -0.33(17) ?
C2 C1 N2 C5 . . . . -1.0(2) ?
S1 C1 N2 C5 . . . . 179.20(12) ?
N2 C1 C2 C3 . . . . 0.9(2) ?
S1 C1 C2 C3 . . . . -179.40(13) ?
C7 C12 C11 C10 . . . . -0.2(2) ?
C13 C12 C11 C10 . . . . 180.00(15) ?
C11 C12 C13 S2 . . . . -9.11(17) ?
C7 C12 C13 S2 . . . . 171.08(10) ?
C14 S2 C13 C12 . . . . -179.41(9) ?
C12 C7 C8 C9 . . . . 1.0(2) ?
C6 C7 C8 C9 . . . . -175.47(15) ?
C7 C8 C9 C10 . . . . -0.5(3) ?
O1 N1 C18 C17 . . . . -179.67(16) ?
C14 N1 C18 C17 . . . . 0.5(2) ?
O2 N2 C5 C4 . . . . 179.98(16) ?
C1 N2 C5 C4 . . . . 0.5(2) ?
C1 C2 C3 C4 . . . . -0.1(3) ?
N1 C18 C17 C16 . . . . 0.0(3) ?
C14 C15 C16 C17 . . . . -0.3(3) ?
C18 C17 C16 C15 . . . . -0.1(3) ?
C8 C9 C10 C11 . . . . -0.3(3) ?
C12 C11 C10 C9 . . . . 0.7(3) ?
N2 C5 C4 C3 . . . . 0.2(3) ?
C2 C3 C4 C5 . . . . -0.4(3) ?
